data_2200186
loop_
_publ_author_name
'Zelder, Claudia'
'Sch\"urmann, Markus'
'Preut, Hans'
'Krause, Norbert'

_publ_section_title
;Cyclodec-2'-ynyl
 (1<i>S</i>,1'<i>R</i>)-(--)-4,7,7-trimethyl-3-oxo-2-oxabicyclo[2.2.1]heptane-1-carboxylate
;
_journal_issue 3
_journal_name_full 'Acta Crystallographica Section E'
_journal_page_first o216
_journal_page_last o217
_journal_paper_doi 10.1107/S1600536801002380
_journal_volume 57
_journal_year 2001
_chemical_formula_iupac 'C20 H28 O4'
_chemical_formula_moiety 'C20 H28 O4'
_chemical_formula_sum 'C20 H28 O4'
_chemical_formula_weight 332.42
_chemical_name_systematic
;
?
;
_space_group_IT_number 19
_symmetry_cell_setting orthorhombic
_symmetry_space_group_name_Hall 'P 2ac 2ab'
_symmetry_space_group_name_H-M 'P 21 21 21'
_audit_creation_method SHELXL-97
_cell_angle_alpha 90.00
_cell_angle_beta 90.00
_cell_angle_gamma 90.00
_cell_formula_units_Z 4
_cell_length_a 6.5640(3)
_cell_length_b 9.7316(5)
_cell_length_c 28.4686(14)
_cell_measurement_reflns_used 11414
_cell_measurement_temperature 291.0(10)
_cell_measurement_theta_max 27.50
_cell_measurement_theta_min 3.00
_cell_volume 1818.52(15)
_computing_cell_refinement
;
DENZO and SCALEPACK (Otwinowski & Minor, 1997)
;
_computing_data_collection 'COLLECT (Nonius, 1998)'
_computing_data_reduction
;
DENZO and SCALEPACK
;
_computing_molecular_graphics 'SHELXTL-Plus (Sheldrick, 1991)'
_computing_publication_material 'SHELXL97 and PARST95 (Nardelli, 1995)'
_computing_structure_refinement 'SHELXL97 (Sheldrick, 1997)'
_computing_structure_solution 'SHELXS97 (Sheldrick, 1990)'
_diffrn_ambient_temperature 291.0(10)
_diffrn_detector_area_resol_mean '10 vertical, 18 horizontal'
_diffrn_measured_fraction_theta_full .993
_diffrn_measured_fraction_theta_max .993
_diffrn_measurement_device_type 'Nonius KappaCCD'
_diffrn_measurement_method
;
109 frames via \w-rotation (\D\w = 1\%) with two sets at different
\k-angles and two times 20 s per frame
;
_diffrn_radiation_monochromator graphite
_diffrn_radiation_source 'fine-focus sealed tube'
_diffrn_radiation_type MoK\a
_diffrn_radiation_wavelength .71073
_diffrn_reflns_av_R_equivalents .062
_diffrn_reflns_av_sigmaI/netI .1276
_diffrn_reflns_limit_h_max 8
_diffrn_reflns_limit_h_min -8
_diffrn_reflns_limit_k_max 12
_diffrn_reflns_limit_k_min -12
_diffrn_reflns_limit_l_max 36
_diffrn_reflns_limit_l_min -36
_diffrn_reflns_number 2407
_diffrn_reflns_theta_full 27.50
_diffrn_reflns_theta_max 27.50
_diffrn_reflns_theta_min 3.00
_diffrn_standards_decay_% 0
_diffrn_standards_number none
_exptl_absorpt_coefficient_mu .083
_exptl_absorpt_correction_type none
_exptl_crystal_colour colourless
_exptl_crystal_density_diffrn 1.214
_exptl_crystal_density_meas ?
_exptl_crystal_density_method 'not measured'
_exptl_crystal_description plate
_exptl_crystal_F_000 720
_exptl_crystal_size_max .5
_exptl_crystal_size_mid .5
_exptl_crystal_size_min .08
_refine_diff_density_max .154
_refine_diff_density_min -.131
_refine_ls_extinction_coef .018(2)
_refine_ls_extinction_method SHELXL97
_refine_ls_goodness_of_fit_ref .963
_refine_ls_hydrogen_treatment constr
_refine_ls_matrix_type full
_refine_ls_number_parameters 221
_refine_ls_number_reflns 2407
_refine_ls_number_restraints 0
_refine_ls_restrained_S_all .963
_refine_ls_R_factor_all .1312
_refine_ls_R_factor_gt .0395
_refine_ls_shift/su_max <0.001
_refine_ls_shift/su_mean <0.001
_refine_ls_structure_factor_coef Fsqd
_refine_ls_weighting_details 'w = 1/[\s^2^(Fo^2^)+(0.0250P)^2^] where P = (Fo^2^+2Fc^2^)/3'
_refine_ls_weighting_scheme calc
_refine_ls_wR_factor_ref .0846
_reflns_number_gt 1036
_reflns_number_total 2407
_reflns_threshold_expression I>2\s(I)
_cod_data_source_file na6049.cif
_cod_data_source_block I
_cod_depositor_comments
;
The following automatic conversions were performed:

'_exptl_crystal_density_meas' value 'not determined' was changed to
'?' - the value is perceived as not measured.

Automatic conversion script
Id: cif_fix_values 3008 2015-01-20 13:52:24Z robertas 
;
_cod_database_code 2200186
_cod_database_fobs_code 2200186

loop_
_symmetry_equiv_pos_as_xyz
'x, y, z'
'-x+1/2, -y, z+1/2'
'-x, y+1/2, -z+1/2'
'x+1/2, -y+1/2, -z'

loop_
_atom_site_label
_atom_site_fract_x
_atom_site_fract_y
_atom_site_fract_z
_atom_site_U_iso_or_equiv
_atom_site_adp_type
_atom_site_calc_flag
_atom_site_refinement_flags
_atom_site_occupancy
_atom_site_disorder_assembly
_atom_site_disorder_group
_atom_site_type_symbol
O1 .8919(3) .69183(19) .90156(6) .0553(6) Uani d . 1 . . O
O2 .9064(3) .9255(2) .94932(6) .0571(6) Uani d . 1 . . O
O3 .5836(4) .6372(2) .93045(8) .0819(8) Uani d . 1 . . O
O4 1.0102(4) 1.1446(2) .95491(9) .0827(8) Uani d . 1 . . O
C1 .7061(5) .8631(3) .94319(10) .0470(8) Uani d . 1 . . C
C3 .8734(6) 1.0658(3) .94989(10) .0555(8) Uani d . 1 . . C
C4 .6468(4) 1.0881(3) .94386(10) .0489(8) Uani d . 1 . . C
C5 .5580(5) 1.0389(3) .99100(9) .0638(10) Uani d . 1 . . C
H5A .6270 1.0820 1.0173 .077 Uiso calc R 1 . . H
H5B .4133 1.0585 .9930 .077 Uiso calc R 1 . . H
C6 .5975(6) .8831(3) .99009(10) .0681(10) Uani d . 1 . . C
H6A .6832 .8550 1.0161 .082 Uiso calc R 1 . . H
H6B .4709 .8318 .9912 .082 Uiso calc R 1 . . H
C7 .6009(5) .9658(3) .91015(9) .0498(8) Uani d . 1 . . C
C8 .7212(6) .7180(3) .92567(10) .0549(9) Uani d . 1 . . C
C9 .7080(6) .9766(3) .86229(9) .0720(10) Uani d . 1 . . C
H9A .8496 .9972 .8670 .108 Uiso calc R 1 . . H
H9B .6461 1.0485 .8441 .108 Uiso calc R 1 . . H
H9C .6953 .8909 .8458 .108 Uiso calc R 1 . . H
C10 .3750(5) .9368(4) .90170(12) .0853(11) Uani d . 1 . . C
H10A .3597 .8469 .8883 .128 Uiso calc R 1 . . H
H10B .3206 1.0042 .8805 .128 Uiso calc R 1 . . H
H10C .3030 .9410 .9310 .128 Uiso calc R 1 . . H
C11 .5898(6) 1.2321(3) .93084(11) .0765(11) Uani d . 1 . . C
H11A .6429 1.2532 .9003 .115 Uiso calc R 1 . . H
H11B .6458 1.2948 .9534 .115 Uiso calc R 1 . . H
H11C .4441 1.2407 .9305 .115 Uiso calc R 1 . . H
C1' .6888(5) .5408(3) .80101(12) .0573(9) Uani d . 1 . . C
C2' .7664(5) .5567(3) .83747(12) .0554(9) Uani d . 1 . . C
C3' .8969(5) .5565(3) .87930(10) .0551(8) Uani d . 1 . . C
H3' .8488 .4868 .9015 .066 Uiso calc R 1 . . H
C4' 1.1170(5) .5284(3) .86658(10) .0570(9) Uani d . 1 . . C
H4'1 1.2032 .5573 .8924 .068 Uiso calc R 1 . . H
H4'2 1.1529 .5834 .8394 .068 Uiso calc R 1 . . H
C5' 1.1607(5) .3772(3) .85570(11) .0710(10) Uani d . 1 . . C
H5'1 1.1459 .3259 .8847 .085 Uiso calc R 1 . . H
H5'2 1.3024 .3701 .8463 .085 Uiso calc R 1 . . H
C6' 1.0314(6) .3049(3) .81791(11) .0682(10) Uani d . 1 . . C
H6'1 1.0715 .2091 .8167 .082 Uiso calc R 1 . . H
H6'2 .8899 .3079 .8277 .082 Uiso calc R 1 . . H
C7' 1.0461(5) .3640(3) .76858(11) .0732(10) Uani d . 1 . . C
H7'1 1.1792 .3415 .7560 .088 Uiso calc R 1 . . H
H7'2 1.0378 .4633 .7708 .088 Uiso calc R 1 . . H
C8' .8845(6) .3149(4) .73377(11) .0819(12) Uani d . 1 . . C
H8'1 .9148 .3552 .7034 .098 Uiso calc R 1 . . H
H8'2 .8981 .2161 .7305 .098 Uiso calc R 1 . . H
C9' .6627(6) .3466(3) .74556(11) .0752(11) Uani d . 1 . . C
H9'1 .5783 .3148 .7198 .090 Uiso calc R 1 . . H
H9'2 .6251 .2941 .7732 .090 Uiso calc R 1 . . H
C10' .6137(6) .4972(3) .75466(10) .0677(10) Uani d . 1 . . C
H0'1 .6760 .5534 .7305 .081 Uiso calc R 1 . . H
H0'2 .4674 .5108 .7532 .081 Uiso calc R 1 . . H

loop_
_atom_site_aniso_label
_atom_site_aniso_U_11
_atom_site_aniso_U_22
_atom_site_aniso_U_33
_atom_site_aniso_U_12
_atom_site_aniso_U_13
_atom_site_aniso_U_23
O1 .0554(16) .0531(14) .0575(13) .0024(12) .0075(12) -.0126(11)
O2 .0459(14) .0596(15) .0658(13) .0033(12) -.0086(11) -.0114(11)
O3 .0750(18) .0707(15) .0999(18) -.0231(15) .0314(15) -.0182(13)
O4 .0612(17) .0713(17) .1154(19) -.0206(14) -.0018(14) -.0278(14)
C1 .044(2) .050(2) .0479(19) -.0042(16) .0048(16) -.0057(16)
C3 .062(3) .050(2) .0546(19) .004(2) .0041(18) -.0129(17)
C4 .049(2) .049(2) .0493(19) .0094(17) .0033(16) -.0026(16)
C5 .072(2) .061(2) .059(2) .005(2) .0183(18) -.0115(17)
C6 .086(3) .068(2) .0508(19) .000(2) .0192(19) -.0038(16)
C7 .041(2) .062(2) .0457(17) -.0013(18) -.0016(15) -.0008(16)
C8 .059(3) .058(2) .047(2) -.003(2) .005(2) -.0050(17)
C9 .089(3) .078(2) .0494(17) -.005(2) .0003(19) .0038(17)
C10 .055(3) .103(3) .098(3) -.004(2) -.012(2) -.011(2)
C11 .082(3) .063(2) .085(2) .008(2) -.004(2) .0025(18)
C1' .054(2) .052(2) .067(2) .0032(17) -.0050(19) -.0098(19)
C2' .053(2) .050(2) .063(2) .0066(19) .0006(19) -.0138(18)
C3' .061(2) .050(2) .0544(18) .0018(19) .0028(18) -.0090(16)
C4' .054(2) .058(2) .0585(19) .0076(19) -.0048(16) -.0062(16)
C5' .062(3) .079(2) .072(2) .019(2) .000(2) .005(2)
C6' .073(3) .053(2) .079(2) .013(2) .009(2) -.0061(19)
C7' .067(3) .082(2) .070(2) .002(2) .020(2) -.005(2)
C8' .083(3) .090(3) .073(2) -.006(3) .003(2) -.028(2)
C9' .080(3) .075(3) .071(2) -.015(2) -.013(2) -.0146(19)
C10' .070(3) .065(2) .068(2) -.0047(19) -.0167(19) -.0018(17)

loop_
_atom_type_symbol
_atom_type_description
_atom_type_scat_dispersion_real
_atom_type_scat_dispersion_imag
_atom_type_scat_source
C C .0033 .0016 'International Tables Vol C Tables 4.2.6.8 and 6.1.1.4'
H H .0000 .0000 'International Tables Vol C Tables 4.2.6.8 and 6.1.1.4'
O O .0106 .0060 'International Tables Vol C Tables 4.2.6.8 and 6.1.1.4'

loop_
_geom_angle_atom_site_label_1
_geom_angle_atom_site_label_2
_geom_angle_atom_site_label_3
_geom_angle
_geom_angle_publ_flag
C8 O1 C3' 114.4(2) ?
C3 O2 C1 105.7(2) ?
O2 C1 C8 111.8(3) ?
O2 C1 C6 105.3(2) ?
C8 C1 C6 116.2(3) ?
O2 C1 C7 102.0(2) ?
C8 C1 C7 116.0(2) ?
C6 C1 C7 104.1(2) ?
O4 C3 O2 121.3(3) ?
O4 C3 C4 131.6(3) ?
O2 C3 C4 107.1(3) ?
C11 C4 C3 114.1(3) ?
C11 C4 C5 114.3(2) ?
C3 C4 C5 103.2(3) ?
C11 C4 C7 120.9(2) ?
C3 C4 C7 98.7(2) ?
C5 C4 C7 103.1(2) ?
C6 C5 C4 103.2(2) ?
C6 C5 H5A 111.1 ?
C4 C5 H5A 111.1 ?
C6 C5 H5B 111.1 ?
C4 C5 H5B 111.1 ?
H5A C5 H5B 109.1 ?
C1 C6 C5 102.6(2) ?
C1 C6 H6A 111.2 ?
C5 C6 H6A 111.2 ?
C1 C6 H6B 111.2 ?
C5 C6 H6B 111.2 ?
H6A C6 H6B 109.2 ?
C10 C7 C1 114.3(3) ?
C10 C7 C9 108.5(3) ?
C1 C7 C9 112.4(3) ?
C10 C7 C4 115.2(3) ?
C1 C7 C4 91.9(2) ?
C9 C7 C4 113.9(2) ?
O3 C8 O1 124.2(3) ?
O3 C8 C1 121.8(3) ?
O1 C8 C1 113.8(3) ?
C7 C9 H9A 109.5 ?
C7 C9 H9B 109.5 ?
H9A C9 H9B 109.5 ?
C7 C9 H9C 109.5 ?
H9A C9 H9C 109.5 ?
H9B C9 H9C 109.5 ?
C7 C10 H10A 109.5 ?
C7 C10 H10B 109.5 ?
H10A C10 H10B 109.5 ?
C7 C10 H10C 109.5 ?
H10A C10 H10C 109.5 ?
H10B C10 H10C 109.5 ?
C4 C11 H11A 109.5 ?
C4 C11 H11B 109.5 ?
H11A C11 H11B 109.5 ?
C4 C11 H11C 109.5 ?
H11A C11 H11C 109.5 ?
H11B C11 H11C 109.5 ?
C2' C1' C10' 169.4(3) yes
C1' C2' C3' 167.7(3) yes
O1 C3' C2' 109.7(2) ?
O1 C3' C4' 106.7(2) ?
C2' C3' C4' 111.3(2) ?
O1 C3' H3' 109.7 ?
C2' C3' H3' 109.7 ?
C4' C3' H3' 109.7 ?
C3' C4' C5' 113.6(3) ?
C3' C4' H4'1 108.8 ?
C5' C4' H4'1 108.8 ?
C3' C4' H4'2 108.8 ?
C5' C4' H4'2 108.8 ?
H4'1 C4' H4'2 107.7 ?
C4' C5' C6' 118.5(3) ?
C4' C5' H5'1 107.7 ?
C6' C5' H5'1 107.7 ?
C4' C5' H5'2 107.7 ?
C6' C5' H5'2 107.7 ?
H5'1 C5' H5'2 107.1 ?
C7' C6' C5' 115.9(3) ?
C7' C6' H6'1 108.3 ?
C5' C6' H6'1 108.3 ?
C7' C6' H6'2 108.3 ?
C5' C6' H6'2 108.3 ?
H6'1 C6' H6'2 107.4 ?
C6' C7' C8' 115.9(3) ?
C6' C7' H7'1 108.3 ?
C8' C7' H7'1 108.3 ?
C6' C7' H7'2 108.3 ?
C8' C7' H7'2 108.3 ?
H7'1 C7' H7'2 107.4 ?
C9' C8' C7' 117.1(3) ?
C9' C8' H8'1 108.0 ?
C7' C8' H8'1 108.0 ?
C9' C8' H8'2 108.0 ?
C7' C8' H8'2 108.0 ?
H8'1 C8' H8'2 107.3 ?
C10' C9' C8' 115.7(3) ?
C10' C9' H9'1 108.4 ?
C8' C9' H9'1 108.4 ?
C10' C9' H9'2 108.4 ?
C8' C9' H9'2 108.4 ?
H9'1 C9' H9'2 107.4 ?
C1' C10' C9' 111.0(3) ?
C1' C10' H0'1 109.4 ?
C9' C10' H0'1 109.4 ?
C1' C10' H0'2 109.4 ?
C9' C10' H0'2 109.4 ?
H0'1 C10' H0'2 108.0 ?

loop_
_geom_bond_atom_site_label_1
_geom_bond_atom_site_label_2
_geom_bond_site_symmetry_2
_geom_bond_distance
_geom_bond_publ_flag
O1 C8 . 1.338(4) ?
O1 C3' . 1.462(3) ?
O2 C3 . 1.383(3) ?
O2 C1 . 1.459(3) ?
O3 C8 . 1.205(4) ?
O4 C3 . 1.189(3) ?
C1 C8 . 1.501(4) ?
C1 C6 . 1.526(4) ?
C1 C7 . 1.536(4) ?
C3 C4 . 1.512(4) ?
C4 C11 . 1.497(4) ?
C4 C5 . 1.540(4) ?
C4 C7 . 1.558(4) ?
C5 C6 . 1.539(4) ?
C5 H5A . .9700 ?
C5 H5B . .9700 ?
C6 H6A . .9700 ?
C6 H6B . .9700 ?
C7 C10 . 1.529(4) ?
C7 C9 . 1.537(4) ?
C9 H9A . .9600 ?
C9 H9B . .9600 ?
C9 H9C . .9600 ?
C10 H10A . .9600 ?
C10 H10B . .9600 ?
C10 H10C . .9600 ?
C11 H11A . .9600 ?
C11 H11B . .9600 ?
C11 H11C . .9600 ?
C1' C2' . 1.167(4) yes
C1' C10' . 1.471(4) yes
C2' C3' . 1.467(4) yes
C3' C4' . 1.514(4) ?
C3' H3' . .9800 ?
C4' C5' . 1.531(4) ?
C4' H4'1 . .9700 ?
C4' H4'2 . .9700 ?
C5' C6' . 1.540(4) ?
C5' H5'1 . .9700 ?
C5' H5'2 . .9700 ?
C6' C7' . 1.521(4) ?
C6' H6'1 . .9700 ?
C6' H6'2 . .9700 ?
C7' C8' . 1.528(4) ?
C7' H7'1 . .9700 ?
C7' H7'2 . .9700 ?
C8' C9' . 1.526(5) ?
C8' H8'1 . .9700 ?
C8' H8'2 . .9700 ?
C9' C10' . 1.523(4) ?
C9' H9'1 . .9700 ?
C9' H9'2 . .9700 ?
C10' H0'1 . .9700 ?
C10' H0'2 . .9700 ?

loop_
_geom_torsion_atom_site_label_1
_geom_torsion_atom_site_label_2
_geom_torsion_atom_site_label_3
_geom_torsion_atom_site_label_4
_geom_torsion
_geom_torsion_publ_flag
C3 O2 C1 C8 160.6(2) ?
C3 O2 C1 C6 -72.4(3) ?
C3 O2 C1 C7 36.0(3) ?
C1 O2 C3 O4 179.3(3) ?
C1 O2 C3 C4 -.1(3) ?
O4 C3 C4 C11 16.3(5) ?
O2 C3 C4 C11 -164.5(2) ?
O4 C3 C4 C5 -108.4(4) ?
O2 C3 C4 C5 70.9(3) ?
O4 C3 C4 C7 145.9(3) ?
O2 C3 C4 C7 -34.9(3) ?
C11 C4 C5 C6 167.6(3) ?
C3 C4 C5 C6 -67.9(3) ?
C7 C4 C5 C6 34.5(3) ?
O2 C1 C6 C5 70.3(3) ?
C8 C1 C6 C5 -165.4(3) ?
C7 C1 C6 C5 -36.6(3) ?
C4 C5 C6 C1 .8(3) ?
O2 C1 C7 C10 -173.0(2) ?
C8 C1 C7 C10 65.2(4) ?
C6 C1 C7 C10 -63.7(3) ?
O2 C1 C7 C9 62.8(3) ?
C8 C1 C7 C9 -59.0(4) ?
C6 C1 C7 C9 172.1(2) ?
O2 C1 C7 C4 -54.1(2) ?
C8 C1 C7 C4 -175.9(3) ?
C6 C1 C7 C4 55.2(3) ?
C11 C4 C7 C10 -65.1(4) ?
C3 C4 C7 C10 170.0(3) ?
C5 C4 C7 C10 64.2(3) ?
C11 C4 C7 C1 176.8(3) ?
C3 C4 C7 C1 51.9(2) ?
C5 C4 C7 C1 -53.9(3) ?
C11 C4 C7 C9 61.2(4) ?
C3 C4 C7 C9 -63.7(3) ?
C5 C4 C7 C9 -169.6(3) ?
C3' O1 C8 O3 2.2(4) ?
C3' O1 C8 C1 -172.7(2) ?
O2 C1 C8 O3 159.2(3) ?
C6 C1 C8 O3 38.3(4) ?
C7 C1 C8 O3 -84.4(4) ?
O2 C1 C8 O1 -25.8(3) ?
C6 C1 C8 O1 -146.6(3) ?
C7 C1 C8 O1 90.6(3) ?
C10' C1' C2' C3' 21(3) yes
C8 O1 C3' C2' 75.7(3) ?
C8 O1 C3' C4' -163.6(2) ?
C1' C2' C3' O1 145.8(15) ?
C1' C2' C3' C4' 27.9(17) yes
O1 C3' C4' C5' 163.8(2) ?
C2' C3' C4' C5' -76.5(3) yes
C3' C4' C5' C6' 54.5(4) yes
C4' C5' C6' C7' 61.8(4) yes
C5' C6' C7' C8' -166.7(3) yes
C6' C7' C8' C9' 61.1(4) yes
C7' C8' C9' C10' 54.7(4) yes
C2' C1' C10' C9' 16(2) yes
C8' C9' C10' C1' -74.8(4) yes

loop_
_cod_related_entry_id
_cod_related_entry_database
_cod_related_entry_code
1 ChemSpider 24731013
